data_4509091
loop_
_publ_author_name
'Wang, Chih-Chieh'
'Ke, Meu-Ju'
'Tsai, Cheng-Hsiao'
'Chen, I-Hsuan'
'Lin, Shin-I'
'Lin, Tzuen-Yeuan'
'Wu, Li-Mei'
'Lee, Gene-Hsiang'
'Sheu, Hwo-Shuenn'
'Fedorov, Vladimir E.'

_publ_section_title
;
 [M(C5O5)2(H2O)n]2&#x2212;as a Building Block for Hetero- and
 Homo-bimetallic Coordination Polymers: From 1D Chains to 3D
 Supramolecular Architectures
;
_journal_issue 2
_journal_name_full 'Crystal Growth &amp; Design'
_journal_page_first 1013
_journal_paper_doi 10.1021/cg800827a
_journal_volume 9
_journal_year 2009
_chemical_formula_sum 'C14 H20 Cu N4 Ni O12'
_chemical_formula_weight 558.59
_chemical_name_systematic
; 
 ? 
;
_space_group_IT_number 14
_symmetry_cell_setting monoclinic
_symmetry_space_group_name_Hall '-P 2ybc'
_symmetry_space_group_name_H-M 'P 1 21/c 1'
_atom_sites_solution_hydrogens geom
_atom_sites_solution_primary direct
_atom_sites_solution_secondary difmap
_audit_creation_method SHELXL-97
_cell_angle_alpha 90.00
_cell_angle_beta 98.677(1)
_cell_angle_gamma 90.00
_cell_formula_units_Z 2
_cell_length_a 9.8755(5)
_cell_length_b 13.9423(9)
_cell_length_c 7.0743(4)
_cell_measurement_reflns_used 2674
_cell_measurement_temperature 295(2)
_cell_measurement_theta_max 27.42
_cell_measurement_theta_min 2.55
_cell_volume 962.89(10)
_computing_cell_refinement 'Bruker SAINT'
_computing_data_collection 'Bruker SMART'
_computing_data_reduction 'Bruker SAINT'
_computing_molecular_graphics 'Bruker SHELXTL'
_computing_publication_material 'Bruker SHELXTL'
_computing_structure_refinement 'SHELXL-97 (Sheldrick, 1997)'
_computing_structure_solution 'SHELXS-97 (Sheldrick, 1990)'
_diffrn_ambient_temperature 295(2)
_diffrn_measured_fraction_theta_full 1.000
_diffrn_measured_fraction_theta_max 1.000
_diffrn_measurement_device_type 'BRUKER SMART ApexCCD area detector'
_diffrn_measurement_method 'omega scans'
_diffrn_radiation_monochromator graphite
_diffrn_radiation_source 'fine-focus sealed tube'
_diffrn_radiation_type MoK\a
_diffrn_radiation_wavelength 0.71073
_diffrn_reflns_av_R_equivalents 0.0288
_diffrn_reflns_av_sigmaI/netI 0.0258
_diffrn_reflns_limit_h_max 12
_diffrn_reflns_limit_h_min -12
_diffrn_reflns_limit_k_max 18
_diffrn_reflns_limit_k_min -16
_diffrn_reflns_limit_l_max 9
_diffrn_reflns_limit_l_min -9
_diffrn_reflns_number 9397
_diffrn_reflns_theta_full 27.50
_diffrn_reflns_theta_max 27.50
_diffrn_reflns_theta_min 2.09
_exptl_absorpt_coefficient_mu 2.158
_exptl_absorpt_correction_T_max 0.8131
_exptl_absorpt_correction_T_min 0.5637
_exptl_absorpt_correction_type multi-scan
_exptl_crystal_colour brown
_exptl_crystal_density_diffrn 1.927
_exptl_crystal_density_meas ?
_exptl_crystal_density_method 'not measured'
_exptl_crystal_description needle
_exptl_crystal_F_000 570
_exptl_crystal_size_max 0.30
_exptl_crystal_size_mid 0.10
_exptl_crystal_size_min 0.10
_refine_diff_density_max 0.568
_refine_diff_density_min -0.281
_refine_diff_density_rms 0.090
_refine_ls_extinction_method none
_refine_ls_goodness_of_fit_ref 1.197
_refine_ls_hydrogen_treatment mixed
_refine_ls_matrix_type full
_refine_ls_number_parameters 154
_refine_ls_number_reflns 2208
_refine_ls_number_restraints 2
_refine_ls_restrained_S_all 1.197
_refine_ls_R_factor_all 0.0567
_refine_ls_R_factor_gt 0.0489
_refine_ls_shift/su_max 0.004
_refine_ls_shift/su_mean 0.001
_refine_ls_structure_factor_coef Fsqd
_refine_ls_weighting_details 'calc w=1/[\s^2^(Fo^2^)+(0.0368P)^2^+1.2927P] where P=(Fo^2^+2Fc^2^)/3'
_refine_ls_weighting_scheme calc
_refine_ls_wR_factor_gt 0.1045
_refine_ls_wR_factor_ref 0.1079
_reflns_number_gt 1967
_reflns_number_total 2208
_reflns_threshold_expression >2sigma(I)
_cod_data_source_file cg800827asup6.cif
_cod_data_source_block ic10509
_cod_depositor_comments
;
The following automatic conversions were performed:

'_symmetry_cell_setting' value 'Monoclinic' changed to 'monoclinic'
according to /home/saulius/struct/CIF-dictionaries/cif_core.dic
dictionary named 'cif_core.dic' version 2.4.2 from 2011-04-26.

Automatic conversion script
Id: cif_fix_values 1891 2012-01-12 08:04:46Z andrius 

The following automatic conversions were performed:

'_exptl_crystal_density_meas' value 'not_measured' was changed to '?'
- the value is perceived as not measured.

Automatic conversion script
Id: cif_fix_values 3008 2015-01-20 13:52:24Z robertas 
;
_cod_original_sg_symbol_H-M P2(1)/c
_cod_database_code 4509091

loop_
_symmetry_equiv_pos_as_xyz
'x, y, z'
'-x, y+1/2, -z+1/2'
'-x, -y, -z'
'x, -y-1/2, z-1/2'

loop_
_atom_site_label
_atom_site_type_symbol
_atom_site_fract_x
_atom_site_fract_y
_atom_site_fract_z
_atom_site_U_iso_or_equiv
_atom_site_adp_type
_atom_site_occupancy
_atom_site_symmetry_multiplicity
_atom_site_calc_flag
_atom_site_refinement_flags
Ni Ni 0.5000 0.5000 0.5000 0.02250(16) Uani 1 2 d S
O1 O 0.4791(2) 0.35448(16) 0.5220(3) 0.0310(5) Uani 1 1 d .
O2 O 0.5445(3) 0.14514(17) 0.5030(3) 0.0343(6) Uani 1 1 d .
O3 O 0.8245(3) 0.13067(17) 0.4291(4) 0.0419(6) Uani 1 1 d .
O4 O 0.9379(3) 0.3277(2) 0.4232(4) 0.0442(7) Uani 1 1 d .
O5 O 0.7111(3) 0.45962(16) 0.4708(4) 0.0376(6) Uani 1 1 d .
O6 O 0.5637(3) 0.51316(16) 0.7815(3) 0.0309(5) Uani 1 1 d D
H6A H 0.559(4) 0.4565(17) 0.855(5) 0.046 Uiso 1 1 d D
H6B H 0.516(4) 0.564(2) 0.833(5) 0.046 Uiso 1 1 d D
C1 C 0.5899(3) 0.3150(2) 0.4978(4) 0.0222(6) Uani 1 1 d .
C2 C 0.6224(3) 0.2144(2) 0.4882(4) 0.0224(6) Uani 1 1 d .
C3 C 0.7652(3) 0.2062(2) 0.4523(4) 0.0249(6) Uani 1 1 d .
C4 C 0.8213(3) 0.3045(2) 0.4460(5) 0.0275(7) Uani 1 1 d .
C5 C 0.7103(3) 0.3697(2) 0.4734(4) 0.0258(7) Uani 1 1 d .
Cu Cu 1.0000 0.0000 0.5000 0.03463(18) Uani 1 2 d S
N1 N 1.0834(3) 0.0481(2) 0.2760(4) 0.0407(7) Uani 1 1 d .
H1A H 1.1026 -0.0017 0.2034 0.049 Uiso 1 1 calc R
H1B H 1.0239 0.0869 0.2036 0.049 Uiso 1 1 calc R
N2 N 1.1317(3) 0.0898(2) 0.6536(5) 0.0421(8) Uani 1 1 d .
H2A H 1.0884 0.1230 0.7358 0.051 Uiso 1 1 calc R
H2B H 1.2002 0.0563 0.7217 0.051 Uiso 1 1 calc R
C6 C 1.2098(4) 0.1009(3) 0.3468(6) 0.0490(10) Uani 1 1 d .
H6C H 1.2320 0.1444 0.2489 0.059 Uiso 1 1 calc R
H6D H 1.2853 0.0564 0.3783 0.059 Uiso 1 1 calc R
C7 C 1.1880(5) 0.1568(3) 0.5223(7) 0.0513(11) Uani 1 1 d .
H7A H 1.2742 0.1834 0.5842 0.062 Uiso 1 1 calc R
H7B H 1.1245 0.2091 0.4873 0.062 Uiso 1 1 calc R

loop_
_atom_site_aniso_label
_atom_site_aniso_U_11
_atom_site_aniso_U_22
_atom_site_aniso_U_33
_atom_site_aniso_U_23
_atom_site_aniso_U_13
_atom_site_aniso_U_12
Ni 0.0249(3) 0.0144(3) 0.0292(3) -0.0012(2) 0.0075(2) 0.0043(2)
O1 0.0321(13) 0.0226(11) 0.0404(13) -0.0012(9) 0.0129(10) 0.0052(9)
O2 0.0415(14) 0.0211(11) 0.0420(14) -0.0021(10) 0.0120(11) -0.0077(10)
O3 0.0360(14) 0.0270(13) 0.0616(17) -0.0063(12) 0.0034(12) 0.0133(11)
O4 0.0303(14) 0.0461(16) 0.0582(17) 0.0029(13) 0.0130(13) -0.0036(12)
O5 0.0544(17) 0.0170(11) 0.0432(14) 0.0003(10) 0.0127(12) -0.0033(11)
O6 0.0422(14) 0.0221(12) 0.0290(11) 0.0010(9) 0.0073(10) 0.0074(10)
C1 0.0287(16) 0.0184(14) 0.0197(13) 0.0001(11) 0.0046(12) 0.0016(12)
C2 0.0272(16) 0.0176(14) 0.0216(14) -0.0002(11) 0.0014(12) 0.0013(12)
C3 0.0249(16) 0.0237(15) 0.0258(15) -0.0017(12) 0.0025(12) 0.0045(12)
C4 0.0266(16) 0.0281(16) 0.0273(16) 0.0000(12) 0.0021(13) -0.0019(13)
C5 0.0362(18) 0.0178(14) 0.0242(14) -0.0008(11) 0.0072(13) 0.0004(12)
Cu 0.0314(3) 0.0366(4) 0.0360(3) -0.0069(3) 0.0058(3) 0.0052(3)
N1 0.0361(17) 0.0467(19) 0.0390(16) 0.0051(14) 0.0046(13) 0.0160(15)
N2 0.0321(17) 0.0436(18) 0.0498(19) -0.0170(15) 0.0039(14) 0.0098(14)
C6 0.037(2) 0.053(2) 0.060(3) 0.011(2) 0.0140(19) 0.0055(19)
C7 0.043(2) 0.033(2) 0.077(3) -0.004(2) 0.010(2) 0.0019(18)

loop_
_atom_type_symbol
_atom_type_description
_atom_type_scat_dispersion_real
_atom_type_scat_dispersion_imag
_atom_type_scat_source
C C 0.0033 0.0016 'International Tables Vol C Tables 4.2.6.8 and 6.1.1.4'
H H 0.0000 0.0000 'International Tables Vol C Tables 4.2.6.8 and 6.1.1.4'
N N 0.0061 0.0033 'International Tables Vol C Tables 4.2.6.8 and 6.1.1.4'
O O 0.0106 0.0060 'International Tables Vol C Tables 4.2.6.8 and 6.1.1.4'
Ni Ni 0.3393 1.1124 'International Tables Vol C Tables 4.2.6.8 and 6.1.1.4'
Cu Cu 0.3201 1.2651 'International Tables Vol C Tables 4.2.6.8 and 6.1.1.4'

loop_
_geom_angle_atom_site_label_1
_geom_angle_atom_site_label_2
_geom_angle_atom_site_label_3
_geom_angle
_geom_angle_site_symmetry_1
_geom_angle_site_symmetry_3
O6 Ni O6 180.000(1) 3_666 .
O6 Ni O1 92.03(9) 3_666 3_666
O6 Ni O1 87.97(9) . 3_666
O6 Ni O1 87.97(9) 3_666 .
O6 Ni O1 92.03(9) . .
O1 Ni O1 180.0 3_666 .
O6 Ni O5 92.49(10) 3_666 .
O6 Ni O5 87.51(10) . .
O1 Ni O5 97.97(9) 3_666 .
O1 Ni O5 82.03(9) . .
O6 Ni O5 87.51(10) 3_666 3_666
O6 Ni O5 92.49(10) . 3_666
O1 Ni O5 82.03(9) 3_666 3_666
O1 Ni O5 97.97(9) . 3_666
O5 Ni O5 180.0 . 3_666
C1 O1 Ni 108.9(2) . .
C5 O5 Ni 104.3(2) . .
O1 C1 C2 129.5(3) . .
O1 C1 C5 122.2(3) . .
C2 C1 C5 108.3(3) . .
O2 C2 C1 127.1(3) . .
O2 C2 C3 124.9(3) . .
C1 C2 C3 108.0(3) . .
O3 C3 C2 125.3(3) . .
O3 C3 C4 126.9(3) . .
C2 C3 C4 107.8(3) . .
O4 C4 C5 126.2(3) . .
O4 C4 C3 127.6(3) . .
C5 C4 C3 106.3(3) . .
O5 C5 C1 122.5(3) . .
O5 C5 C4 127.9(3) . .
C1 C5 C4 109.6(3) . .
N2 Cu N2 180.00(14) 3_756 .
N2 Cu N1 95.20(14) 3_756 .
N2 Cu N1 84.80(14) . .
N2 Cu N1 84.80(14) 3_756 3_756
N2 Cu N1 95.20(14) . 3_756
N1 Cu N1 180.00(18) . 3_756
C6 N1 Cu 109.1(2) . .
C7 N2 Cu 109.1(3) . .
N1 C6 C7 108.7(3) . .
N2 C7 C6 107.7(3) . .

loop_
_geom_bond_atom_site_label_1
_geom_bond_atom_site_label_2
_geom_bond_distance
_geom_bond_site_symmetry_2
Ni O6 2.004(2) 3_666
Ni O6 2.004(2) .
Ni O1 2.048(2) 3_666
Ni O1 2.048(2) .
Ni O5 2.199(3) .
Ni O5 2.199(3) 3_666
O1 C1 1.259(4) .
O2 C2 1.249(4) .
O3 C3 1.228(4) .
O4 C4 1.229(4) .
O5 C5 1.254(4) .
C1 C2 1.443(4) .
C1 C5 1.446(4) .
C2 C3 1.474(4) .
C3 C4 1.482(4) .
C4 C5 1.459(4) .
Cu N2 2.003(3) 3_756
Cu N2 2.003(3) .
Cu N1 2.008(3) .
Cu N1 2.008(3) 3_756
N1 C6 1.471(5) .
N2 C7 1.483(5) .
C6 C7 1.508(6) .
